data_4507160
loop_
_publ_author_name
'Wu, Benlai'
'Wang, Song'
'Wang, Ruiying'
'Xu, Jinxia'
'Yuan, Daqiang'
'Hou, Hongwei'

_publ_section_title
;
 Chiral Metallocycles Templated Novel Chiral Water Frameworks
;
_journal_issue 2
_journal_name_full 'Crystal Growth &amp; Design'
_journal_page_first 518
_journal_paper_doi 10.1021/cg300971r
_journal_volume 13
_journal_year 2013
_chemical_absolute_configuration rm
_chemical_formula_moiety 'C50 H44 N11 Ni2 O5, 19(H2 O), N3'
_chemical_formula_sum 'C50 H82 N14 Ni2 O24'
_chemical_formula_weight 1380.72
_chemical_name_systematic
; 
 ? 
;
_space_group_IT_number 5
_symmetry_cell_setting monoclinic
_symmetry_space_group_name_Hall 'C 2y'
_symmetry_space_group_name_H-M 'C 1 2 1'
_atom_sites_solution_hydrogens geom
_atom_sites_solution_primary direct
_atom_sites_solution_secondary difmap
_audit_creation_method SHELXL-97
_cell_angle_alpha 90.00
_cell_angle_beta 91.808(18)
_cell_angle_gamma 90.00
_cell_formula_units_Z 4
_cell_length_a 32.703(11)
_cell_length_b 14.7164(12)
_cell_length_c 13.4949(13)
_cell_measurement_reflns_used 3717
_cell_measurement_temperature 288(2)
_cell_measurement_theta_max 26.3126
_cell_measurement_theta_min 3.0299
_cell_volume 6491(2)
_computing_cell_refinement
;
CrysAlisPro, Oxford Diffraction Ltd.,
Version 1.171.34.40 (release 27-08-2010 CrysAlis171 .NET)
(compiled Aug 27 2010,11:50:40)
;
_computing_data_collection
;
CrysAlisPro, Oxford Diffraction Ltd.,
Version 1.171.34.40 (release 27-08-2010 CrysAlis171 .NET)
(compiled Aug 27 2010,11:50:40)
;
_computing_data_reduction
;
CrysAlisPro, Oxford Diffraction Ltd.,
Version 1.171.34.40 (release 27-08-2010 CrysAlis171 .NET)
(compiled Aug 27 2010,11:50:40)
;
_computing_structure_refinement 'SHELXL-97 (Sheldrick, 1997)'
_computing_structure_solution 'SHELXS-97 (Sheldrick, 1990)'
_diffrn_ambient_temperature 288(2)
_diffrn_detector_area_resol_mean 16.2542
_diffrn_measured_fraction_theta_full 0.997
_diffrn_measured_fraction_theta_max 0.997
_diffrn_measurement_device_type 'Xcalibur, Eos, Gemini'
_diffrn_measurement_method '\w scans'
_diffrn_radiation_monochromator graphite
_diffrn_radiation_source 'Enhance (Mo) X-ray Source'
_diffrn_radiation_type MoK\a
_diffrn_radiation_wavelength 0.71073
_diffrn_reflns_av_R_equivalents 0.0170
_diffrn_reflns_av_sigmaI/netI 0.0402
_diffrn_reflns_limit_h_max 40
_diffrn_reflns_limit_h_min -33
_diffrn_reflns_limit_k_max 18
_diffrn_reflns_limit_k_min -17
_diffrn_reflns_limit_l_max 16
_diffrn_reflns_limit_l_min -12
_diffrn_reflns_number 13073
_diffrn_reflns_theta_full 26.37
_diffrn_reflns_theta_max 26.37
_diffrn_reflns_theta_min 3.04
_exptl_absorpt_coefficient_mu 0.667
_exptl_absorpt_correction_T_max 0.9183
_exptl_absorpt_correction_T_min 0.8951
_exptl_absorpt_correction_type multi-scan
_exptl_absorpt_process_details CrysAlisPro
_exptl_crystal_colour brown
_exptl_crystal_density_diffrn 1.413
_exptl_crystal_density_method 'not measured'
_exptl_crystal_description block
_exptl_crystal_F_000 2912
_exptl_crystal_size_max 0.17
_exptl_crystal_size_mid 0.15
_exptl_crystal_size_min 0.13
_refine_diff_density_max 1.088
_refine_diff_density_min -0.735
_refine_diff_density_rms 0.073
_refine_ls_abs_structure_details 'Flack H D (1983), Acta Cryst. A39, 876-881'
_refine_ls_abs_structure_Flack 0.26(2)
_refine_ls_extinction_method none
_refine_ls_goodness_of_fit_ref 1.057
_refine_ls_hydrogen_treatment constr
_refine_ls_matrix_type full
_refine_ls_number_parameters 801
_refine_ls_number_reflns 10821
_refine_ls_number_restraints 44
_refine_ls_restrained_S_all 1.089
_refine_ls_R_factor_all 0.0694
_refine_ls_R_factor_gt 0.0505
_refine_ls_shift/su_max 0.002
_refine_ls_shift/su_mean 0.000
_refine_ls_structure_factor_coef Fsqd
_refine_ls_weighting_details 'calc w=1/[\s^2^(Fo^2^)+(0.0671P)^2^+14.5229P] where P=(Fo^2^+2Fc^2^)/3'
_refine_ls_weighting_scheme calc
_refine_ls_wR_factor_gt 0.1291
_refine_ls_wR_factor_ref 0.1462
_reflns_number_gt 8543
_reflns_number_total 10821
_reflns_threshold_expression >2sigma(I)
_cod_data_source_file cg300971r_si_001.cif
_cod_data_source_block Compound1
_cod_original_sg_symbol_H-M C2
_cod_database_code 4507160

loop_
_symmetry_equiv_pos_as_xyz
'x, y, z'
'-x, y, -z'
'x+1/2, y+1/2, z'
'-x+1/2, y+1/2, -z'

loop_
_atom_site_label
_atom_site_type_symbol
_atom_site_fract_x
_atom_site_fract_y
_atom_site_fract_z
_atom_site_U_iso_or_equiv
_atom_site_adp_type
_atom_site_occupancy
_atom_site_symmetry_multiplicity
_atom_site_calc_flag
_atom_site_refinement_flags
Ni1 Ni 1.13447(3) 0.51660(5) 0.15344(6) 0.0277(2) Uani 1 1 d .
Ni2 Ni 0.86554(2) 0.09660(5) 0.34661(7) 0.0280(2) Uani 1 1 d .
O1 O 1.13624(13) 0.5132(4) -0.0029(3) 0.0358(9) Uani 1 1 d .
H1A H 1.1565 0.4856 -0.0316 0.054 Uiso 1 1 d R
H1B H 1.1188 0.5383 -0.0449 0.054 Uiso 1 1 d R
O2 O 1.18444(16) 0.5973(5) 0.1484(4) 0.0404(15) Uani 1 1 d .
O3 O 1.22766(19) 0.6801(6) 0.2368(4) 0.066(2) Uani 1 1 d .
O4 O 0.81649(15) 0.0195(5) 0.3509(4) 0.0413(15) Uani 1 1 d .
O5 O 0.7728(2) -0.0672(5) 0.2661(4) 0.064(2) Uani 1 1 d .
O6 O 0.9476(2) 1.0635(6) -0.1875(5) 0.093(3) Uani 1 1 d .
H6A H 0.9405 1.0275 -0.2459 0.140 Uiso 1 1 d R
H6B H 0.9255 1.0367 -0.1454 0.140 Uiso 1 1 d R
O7 O 0.8853(2) 1.0033(6) -0.0697(5) 0.077(2) Uani 1 1 d .
H7A H 0.8896 0.9668 -0.0201 0.115 Uiso 1 1 d R
H7B H 0.8648 0.9815 -0.1041 0.115 Uiso 1 1 d R
O8 O 0.9078(2) 0.9256(5) 0.1051(5) 0.065(2) Uani 1 1 d .
H8A H 0.8981 0.8715 0.1140 0.097 Uiso 1 1 d R
H8B H 0.9337 0.9196 0.0959 0.097 Uiso 1 1 d R
O9 O 0.9927(2) 0.9549(6) 0.1027(6) 0.094(3) Uani 1 1 d .
H9A H 1.0131 0.9759 0.1377 0.142 Uiso 1 1 d R
H9B H 0.9823 1.0011 0.0694 0.142 Uiso 1 1 d R
O10 O 0.8675(2) 0.7565(6) 0.1422(6) 0.088(3) Uani 1 1 d .
H10A H 0.8483 0.7404 0.1001 0.132 Uiso 1 1 d R
H10B H 0.8863 0.7153 0.1387 0.132 Uiso 1 1 d R
O11 O 0.9158(2) 0.5961(6) 0.1249(6) 0.0834(19) Uani 1 1 d .
H11A H 0.9342 0.5769 0.0856 0.125 Uiso 1 1 d R
H11B H 0.9228 0.5746 0.1849 0.125 Uiso 1 1 d R
O12 O 0.8269(3) 0.7062(8) 0.3170(6) 0.114(4) Uani 1 1 d .
H12A H 0.8383 0.7281 0.2652 0.171 Uiso 1 1 d R
H12B H 0.8062 0.7400 0.3290 0.171 Uiso 1 1 d R
O13 O 0.7820(2) 0.5911(6) 0.1980(5) 0.086(2) Uani 1 1 d .
H13A H 0.8062 0.6073 0.2197 0.128 Uiso 1 1 d R
H13B H 0.7654 0.6091 0.2431 0.128 Uiso 1 1 d R
O14 O 0.8009(2) 0.4273(7) 0.0926(6) 0.099(3) Uani 1 1 d U
H14A H 0.7848 0.4724 0.1071 0.148 Uiso 1 1 d R
H14B H 0.7888 0.3786 0.1131 0.148 Uiso 1 1 d R
O15 O 0.7382(2) 0.3105(6) 0.0994(5) 0.086(3) Uani 1 1 d .
H15A H 0.7175 0.2644 0.1027 0.128 Uiso 1 1 d R
H15B H 0.7407 0.3247 0.1607 0.128 Uiso 1 1 d R
O16 O 0.8835(2) 0.6151(6) 0.4283(5) 0.078(2) Uani 1 1 d .
H16A H 0.8708 0.6579 0.3958 0.116 Uiso 1 1 d R
H16B H 0.9041 0.5995 0.3911 0.116 Uiso 1 1 d R
O17 O 0.7650(2) 0.8031(6) 0.4037(5) 0.080(2) Uani 1 1 d .
H17A H 0.7596 0.8494 0.3664 0.120 Uiso 1 1 d R
H17B H 0.7776 0.8227 0.4565 0.120 Uiso 1 1 d R
O18 O 0.8027(2) 0.9248(7) 0.5309(5) 0.087(3) Uani 1 1 d .
H18A H 0.8287 0.9162 0.5341 0.130 Uiso 1 1 d R
H18B H 0.7978 0.9698 0.4920 0.130 Uiso 1 1 d R
O19 O 0.9099(2) 0.6913(5) 0.6129(5) 0.070(2) Uani 1 1 d .
H19A H 0.9084 0.6901 0.5492 0.105 Uiso 1 1 d R
H19B H 0.9355 0.6942 0.6303 0.105 Uiso 1 1 d R
O20 O 0.8694(2) 0.8552(6) 0.6442(5) 0.076(2) Uani 1 1 d .
H20A H 0.8521 0.8415 0.6891 0.113 Uiso 1 1 d R
H20B H 0.8905 0.8208 0.6526 0.113 Uiso 1 1 d R
O21 O 0.7179(3) 0.5289(8) 0.3001(6) 0.124(3) Uani 1 1 d .
H21A H 0.7154 0.5825 0.3268 0.186 Uiso 1 1 d R
H21B H 0.7116 0.4904 0.3463 0.186 Uiso 1 1 d R
O22 O 0.6714(2) 0.4079(6) 0.1829(6) 0.085(3) Uani 1 1 d .
H22A H 0.6847 0.3934 0.1307 0.127 Uiso 1 1 d R
H22B H 0.6887 0.4377 0.2211 0.127 Uiso 1 1 d R
O23 O 0.6961(2) 0.6852(8) 0.4010(5) 0.098(3) Uani 1 1 d .
H23A H 0.7201 0.6917 0.4275 0.148 Uiso 1 1 d R
H23B H 0.6811 0.6547 0.4420 0.148 Uiso 1 1 d R
O24 O 0.8008(2) 0.6879(5) 0.0280(4) 0.066(2) Uani 1 1 d .
H24A H 0.8088 0.6559 -0.0212 0.099 Uiso 1 1 d R
H24B H 0.7832 0.6554 0.0594 0.099 Uiso 1 1 d R
N1 N 1.14559(16) 0.5328(5) 0.3093(4) 0.0332(17) Uani 1 1 d D
H1 H 1.1230 0.5649 0.3256 0.040 Uiso 1 1 calc R
N2 N 0.9082(2) -0.0087(5) 0.3572(5) 0.0374(18) Uani 1 1 d .
N3 N 0.91772(19) 0.1647(5) 0.3561(5) 0.0248(14) Uani 1 1 d .
N4 N 0.84503(19) 0.2319(5) 0.3487(5) 0.0345(17) Uani 1 1 d .
N5 N 0.85228(17) 0.0794(5) 0.1878(4) 0.0306(15) Uani 1 1 d .
H5 H 0.8692 0.0354 0.1652 0.037 Uiso 1 1 calc R
N6 N 1.15458(17) 0.3815(4) 0.1537(5) 0.0264(14) Uani 1 1 d .
N7 N 1.08180(19) 0.4482(5) 0.1448(5) 0.0249(15) Uani 1 1 d .
N8 N 1.0900(2) 0.6234(5) 0.1445(5) 0.0299(16) Uani 1 1 d .
N9 N 0.8631(2) 0.1022(8) 0.5036(6) 0.0705(13) Uani 1 1 d D
N11 N 0.9183(2) 0.0145(8) 0.6225(6) 0.0705(13) Uani 1 1 d D
N12 N 1.0087(2) 0.6526(7) 0.3996(6) 0.070(3) Uani 1 1 d D
N13 N 0.9767(3) 0.6019(7) 0.3519(7) 0.127(3) Uani 1 1 d DU
N14 N 0.9463(2) 0.5544(6) 0.3134(5) 0.058(2) Uani 1 1 d D
C1 C 1.2010(2) 0.6203(6) 0.2273(6) 0.0367(19) Uani 1 1 d D
C2 C 1.1788(3) 0.6047(4) 0.3266(6) 0.086(3) Uani 1 1 d DU
H2 H 1.1650 0.6616 0.3429 0.103 Uiso 1 1 calc R
C3 C 1.2076(3) 0.5817(7) 0.4134(7) 0.117(4) Uani 1 1 d DU
H3A H 1.1926 0.5530 0.4647 0.176 Uiso 1 1 calc R
H3B H 1.2201 0.6364 0.4388 0.176 Uiso 1 1 calc R
H3C H 1.2285 0.5412 0.3917 0.176 Uiso 1 1 calc R
C4 C 1.1438(2) 0.4583(6) 0.3803(5) 0.0322(19) Uani 1 1 d .
H4A H 1.1489 0.4824 0.4464 0.039 Uiso 1 1 calc R
H4B H 1.1656 0.4156 0.3670 0.039 Uiso 1 1 calc R
C5 C 1.1034(2) 0.4072(6) 0.3785(5) 0.0254(17) Uani 1 1 d .
C6 C 1.1023(2) 0.3164(7) 0.3800(6) 0.034(2) Uani 1 1 d .
H6 H 1.1271 0.2853 0.3796 0.041 Uiso 1 1 calc R
C7 C 1.0677(2) 0.2668(6) 0.3822(6) 0.037(2) Uani 1 1 d .
H7 H 1.0690 0.2037 0.3852 0.044 Uiso 1 1 calc R
C8 C 1.0649(2) 0.4503(6) 0.3836(6) 0.037(2) Uani 1 1 d .
H8 H 1.0641 0.5134 0.3867 0.045 Uiso 1 1 calc R
C9 C 1.0306(2) 0.4062(6) 0.3842(5) 0.0285(17) Uani 1 1 d .
H9 H 1.0062 0.4384 0.3875 0.034 Uiso 1 1 calc R
C10 C 1.0296(2) 0.3113(6) 0.3800(5) 0.0276(17) Uani 1 1 d .
C11 C 0.9912(2) 0.2616(5) 0.3758(5) 0.0245(17) Uani 1 1 d .
C12 C 0.9899(2) 0.1646(5) 0.3754(6) 0.0255(17) Uani 1 1 d .
H12 H 1.0140 0.1315 0.3830 0.031 Uiso 1 1 calc R
C13 C 0.9531(3) 0.1197(6) 0.3640(6) 0.0294(19) Uani 1 1 d .
C14 C 0.9477(2) 0.0186(6) 0.3636(5) 0.0259(16) Uani 1 1 d .
C15 C 0.9803(3) -0.0408(6) 0.3711(8) 0.048(3) Uani 1 1 d .
H15 H 1.0070 -0.0191 0.3716 0.058 Uiso 1 1 calc R
C16 C 0.9729(4) -0.1309(8) 0.3779(9) 0.061(3) Uani 1 1 d .
H16 H 0.9942 -0.1718 0.3893 0.073 Uiso 1 1 calc R
C17 C 0.9321(3) -0.1614(7) 0.3673(9) 0.059(3) Uani 1 1 d .
H17 H 0.9257 -0.2230 0.3686 0.071 Uiso 1 1 calc R
C18 C 0.9012(3) -0.0949(7) 0.3544(7) 0.046(2) Uani 1 1 d .
H18 H 0.8744 -0.1143 0.3434 0.055 Uiso 1 1 calc R
C19 C 0.9519(2) 0.3034(5) 0.3679(5) 0.0253(17) Uani 1 1 d .
H19 H 0.9501 0.3665 0.3692 0.030 Uiso 1 1 calc R
C20 C 0.9173(2) 0.2536(5) 0.3583(5) 0.0215(16) Uani 1 1 d .
C21 C 0.8749(2) 0.2942(6) 0.3540(5) 0.0258(18) Uani 1 1 d .
C22 C 0.8666(3) 0.3874(6) 0.3587(6) 0.037(2) Uani 1 1 d .
H22 H 0.8876 0.4298 0.3644 0.044 Uiso 1 1 calc R
C23 C 0.8281(3) 0.4128(7) 0.3547(7) 0.051(3) Uani 1 1 d .
H23 H 0.8221 0.4746 0.3561 0.061 Uiso 1 1 calc R
C24 C 0.7966(3) 0.3531(6) 0.3487(6) 0.042(2) Uani 1 1 d .
H24 H 0.7694 0.3722 0.3475 0.051 Uiso 1 1 calc R
C25 C 0.8070(3) 0.2610(7) 0.3442(7) 0.048(3) Uani 1 1 d .
H25 H 0.7861 0.2184 0.3378 0.058 Uiso 1 1 calc R
C26 C 0.8003(2) -0.0119(7) 0.2704(6) 0.042(2) Uani 1 1 d .
C27 C 0.81018(13) 0.0449(3) 0.1787(3) 0.0214(9) Uani 1 1 d U
H27 H 0.7914 0.0967 0.1746 0.026 Uiso 1 1 calc R
C28 C 0.80305(17) -0.0149(4) 0.0866(4) 0.0383(13) Uani 1 1 d U
H28A H 0.8163 -0.0725 0.0968 0.058 Uiso 1 1 calc R
H28B H 0.8142 0.0147 0.0300 0.058 Uiso 1 1 calc R
H28C H 0.7742 -0.0242 0.0753 0.058 Uiso 1 1 calc R
C29 C 0.8552(2) 0.1600(6) 0.1198(6) 0.036(2) Uani 1 1 d .
H29A H 0.8480 0.1403 0.0529 0.043 Uiso 1 1 calc R
H29B H 0.8349 0.2044 0.1387 0.043 Uiso 1 1 calc R
C30 C 0.8957(2) 0.2057(6) 0.1184(5) 0.0284(18) Uani 1 1 d .
C31 C 0.8959(2) 0.3021(5) 0.1189(6) 0.0299(18) Uani 1 1 d .
H31 H 0.8716 0.3349 0.1188 0.036 Uiso 1 1 calc R
C32 C 0.9343(2) 0.3472(5) 0.1198(5) 0.0292(18) Uani 1 1 d .
H32 H 0.9344 0.4104 0.1214 0.035 Uiso 1 1 calc R
C33 C 0.9313(2) 0.1601(6) 0.1159(6) 0.0330(18) Uani 1 1 d .
H33 H 0.9313 0.0969 0.1131 0.040 Uiso 1 1 calc R
C34 C 0.9697(2) 0.2095(6) 0.1176(6) 0.038(2) Uani 1 1 d .
H34 H 0.9942 0.1774 0.1182 0.046 Uiso 1 1 calc R
C35 C 0.9705(2) 0.3036(5) 0.1183(4) 0.0188(15) Uani 1 1 d .
C36 C 1.00992(19) 0.3550(5) 0.1253(5) 0.0228(17) Uani 1 1 d .
C37 C 1.0106(2) 0.4473(6) 0.1248(5) 0.0272(18) Uani 1 1 d .
H37 H 0.9862 0.4795 0.1182 0.033 Uiso 1 1 calc R
C38 C 1.0472(2) 0.4936(5) 0.1341(5) 0.0229(16) Uani 1 1 d .
C39 C 1.0516(2) 0.5928(7) 0.1353(6) 0.0354(19) Uani 1 1 d .
C40 C 1.0197(3) 0.6538(6) 0.1265(7) 0.043(2) Uani 1 1 d .
H40 H 0.9929 0.6332 0.1173 0.051 Uiso 1 1 calc R
C41 C 1.0279(3) 0.7472(6) 0.1318(8) 0.051(3) Uani 1 1 d .
H41 H 1.0065 0.7888 0.1316 0.061 Uiso 1 1 calc R
C42 C 1.0663(3) 0.7763(6) 0.1369(8) 0.057(3) Uani 1 1 d .
H42 H 1.0719 0.8382 0.1383 0.069 Uiso 1 1 calc R
C43 C 1.0972(3) 0.7151(6) 0.1400(7) 0.045(2) Uani 1 1 d .
H43 H 1.1240 0.7357 0.1392 0.054 Uiso 1 1 calc R
C44 C 1.0462(2) 0.3074(5) 0.1325(5) 0.0264(18) Uani 1 1 d .
H44 H 1.0463 0.2442 0.1323 0.032 Uiso 1 1 calc R
C45 C 1.0829(2) 0.3562(5) 0.1400(6) 0.0270(18) Uani 1 1 d .
C46 C 1.1239(2) 0.3200(6) 0.1451(5) 0.0296(18) Uani 1 1 d .
C47 C 1.1320(2) 0.2290(7) 0.1435(6) 0.039(2) Uani 1 1 d .
H47 H 1.1105 0.1874 0.1406 0.047 Uiso 1 1 calc R
C48 C 1.1732(3) 0.1977(7) 0.1461(6) 0.043(2) Uani 1 1 d .
H48 H 1.1796 0.1363 0.1411 0.051 Uiso 1 1 calc R
C49 C 1.2033(3) 0.2634(8) 0.1567(7) 0.053(3) Uani 1 1 d .
H49 H 1.2306 0.2458 0.1634 0.064 Uiso 1 1 calc R
C50 C 1.1937(2) 0.3529(6) 0.1574(6) 0.035(2) Uani 1 1 d D
H50 H 1.2146 0.3957 0.1605 0.042 Uiso 1 1 calc R
N10 N 0.89099(18) 0.0607(5) 0.5593(5) 0.0705(13) Uani 1 1 d D

loop_
_atom_site_aniso_label
_atom_site_aniso_U_11
_atom_site_aniso_U_22
_atom_site_aniso_U_33
_atom_site_aniso_U_23
_atom_site_aniso_U_13
_atom_site_aniso_U_12
Ni1 0.0233(5) 0.0273(6) 0.0324(5) 0.0008(5) -0.0020(4) -0.0074(4)
Ni2 0.0210(5) 0.0281(6) 0.0350(5) -0.0013(5) -0.0007(4) -0.0057(4)
O1 0.041(2) 0.046(2) 0.0197(17) -0.0009(19) 0.0009(15) 0.009(2)
O2 0.037(3) 0.048(4) 0.036(3) 0.011(3) -0.003(2) -0.022(3)
O3 0.048(4) 0.086(6) 0.063(4) 0.010(4) -0.013(3) -0.042(4)
O4 0.033(3) 0.054(4) 0.037(3) -0.004(3) 0.002(2) -0.016(3)
O5 0.075(5) 0.063(5) 0.055(4) 0.018(4) -0.012(3) -0.053(4)
O6 0.096(5) 0.084(6) 0.103(5) 0.017(5) 0.039(4) -0.011(5)
O7 0.071(4) 0.083(6) 0.077(4) 0.001(5) 0.014(4) 0.006(5)
O8 0.076(5) 0.050(4) 0.070(4) 0.007(4) 0.016(4) 0.005(4)
O9 0.084(6) 0.067(6) 0.133(7) 0.003(5) 0.007(5) 0.015(5)
O10 0.096(6) 0.055(5) 0.112(7) 0.009(5) -0.011(5) 0.001(5)
O11 0.072(4) 0.081(4) 0.096(4) -0.007(4) -0.017(3) -0.020(4)
O12 0.118(8) 0.153(11) 0.071(5) 0.011(7) -0.002(5) 0.018(8)
O13 0.077(4) 0.080(5) 0.100(5) 0.003(5) 0.008(4) 0.007(5)
O14 0.096(4) 0.098(5) 0.103(4) -0.015(4) 0.033(4) -0.019(4)
O15 0.114(6) 0.080(6) 0.063(4) -0.004(5) 0.006(4) -0.036(5)
O16 0.082(5) 0.075(5) 0.076(4) -0.008(4) 0.001(4) 0.009(5)
O17 0.094(5) 0.060(5) 0.085(5) 0.026(4) -0.016(4) -0.026(5)
O18 0.079(5) 0.104(7) 0.078(5) 0.017(5) 0.010(4) -0.025(6)
O19 0.076(5) 0.064(5) 0.069(4) 0.001(4) -0.004(4) 0.013(4)
O20 0.086(5) 0.064(5) 0.077(5) 0.008(4) 0.012(4) 0.024(4)
O21 0.176(9) 0.089(7) 0.107(6) -0.006(6) 0.015(6) -0.001(8)
O22 0.074(5) 0.095(7) 0.086(5) -0.010(5) 0.014(4) -0.002(5)
O23 0.073(4) 0.133(7) 0.090(5) -0.015(5) 0.022(4) -0.037(5)
O24 0.088(5) 0.060(5) 0.050(3) -0.008(4) 0.004(3) 0.027(4)
N1 0.017(3) 0.043(4) 0.039(3) -0.004(3) 0.000(2) -0.010(3)
N2 0.033(4) 0.033(4) 0.046(4) 0.004(4) -0.005(3) -0.012(3)
N3 0.023(3) 0.024(4) 0.028(3) -0.001(3) -0.001(3) -0.001(3)
N4 0.029(4) 0.040(4) 0.035(4) -0.001(4) -0.002(3) -0.004(3)
N5 0.035(3) 0.027(4) 0.030(3) 0.006(3) 0.001(2) -0.015(3)
N6 0.014(3) 0.026(3) 0.039(4) -0.005(3) -0.003(3) -0.001(3)
N7 0.023(3) 0.025(4) 0.026(3) 0.001(3) -0.005(3) -0.004(3)
N8 0.030(3) 0.022(4) 0.038(4) -0.001(3) -0.002(3) 0.000(3)
N9 0.055(3) 0.087(4) 0.069(3) 0.001(3) -0.0001(19) -0.012(3)
N11 0.055(3) 0.087(4) 0.069(3) 0.001(3) -0.0001(19) -0.012(3)
N12 0.059(5) 0.065(6) 0.086(6) 0.011(5) -0.007(4) 0.009(5)
N13 0.139(5) 0.118(5) 0.126(5) 0.009(4) 0.030(4) 0.028(4)
N14 0.055(4) 0.057(5) 0.061(4) 0.000(4) -0.027(3) 0.000(4)
C1 0.023(3) 0.035(5) 0.052(5) 0.005(4) -0.001(3) -0.010(4)
C2 0.090(5) 0.095(5) 0.073(4) 0.008(4) -0.006(4) -0.038(4)
C3 0.105(5) 0.129(6) 0.118(5) 0.015(4) -0.001(4) -0.035(4)
C4 0.019(3) 0.043(5) 0.034(4) 0.001(4) -0.005(3) -0.002(3)
C5 0.026(4) 0.029(4) 0.021(3) 0.000(3) -0.002(3) -0.009(3)
C6 0.017(3) 0.049(5) 0.037(4) 0.007(4) -0.004(3) 0.007(3)
C7 0.023(4) 0.038(5) 0.048(5) -0.007(4) -0.009(3) 0.015(3)
C8 0.030(4) 0.024(4) 0.057(5) -0.007(4) 0.003(3) 0.007(3)
C9 0.016(4) 0.030(4) 0.039(4) 0.000(4) 0.003(3) 0.001(3)
C10 0.025(4) 0.030(4) 0.028(4) 0.004(4) -0.001(3) 0.003(4)
C11 0.034(4) 0.018(4) 0.022(4) 0.011(3) -0.002(3) 0.003(3)
C12 0.013(3) 0.025(4) 0.039(4) 0.002(4) 0.002(3) -0.002(3)
C13 0.033(4) 0.024(5) 0.031(4) -0.001(4) -0.007(3) -0.001(4)
C14 0.026(4) 0.021(4) 0.030(4) 0.003(4) -0.003(3) -0.007(4)
C15 0.036(5) 0.026(5) 0.082(7) 0.001(5) 0.000(5) -0.004(4)
C16 0.068(7) 0.039(6) 0.077(7) 0.009(5) -0.003(5) -0.001(5)
C17 0.055(6) 0.030(5) 0.092(8) 0.010(6) -0.003(6) -0.002(5)
C18 0.044(5) 0.032(5) 0.061(5) 0.002(4) -0.004(4) -0.005(4)
C19 0.019(3) 0.022(4) 0.035(4) 0.003(3) 0.000(3) 0.011(3)
C20 0.011(3) 0.028(4) 0.025(4) -0.002(3) -0.003(3) 0.003(3)
C21 0.010(3) 0.035(5) 0.032(4) 0.003(4) 0.001(3) 0.006(3)
C22 0.048(5) 0.023(4) 0.039(4) -0.012(4) -0.008(4) 0.001(4)
C23 0.043(5) 0.039(5) 0.071(7) -0.010(5) -0.001(5) 0.005(5)
C24 0.034(4) 0.043(5) 0.051(5) -0.007(4) 0.004(4) 0.010(4)
C25 0.032(5) 0.055(7) 0.058(6) 0.006(5) -0.003(4) -0.008(5)
C26 0.030(4) 0.051(6) 0.043(4) 0.009(4) -0.005(3) -0.022(4)
C27 0.0162(19) 0.025(2) 0.023(2) 0.0047(18) -0.0062(16) -0.0162(18)
C28 0.039(3) 0.050(3) 0.027(2) -0.011(2) -0.0012(19) -0.032(2)
C29 0.033(4) 0.034(4) 0.041(4) 0.010(4) -0.002(3) -0.015(4)
C30 0.023(4) 0.032(5) 0.029(4) 0.005(4) -0.001(3) -0.003(3)
C31 0.023(4) 0.019(4) 0.047(4) 0.002(3) 0.000(3) -0.006(3)
C32 0.031(4) 0.017(3) 0.039(4) 0.009(3) 0.001(3) -0.017(3)
C33 0.026(3) 0.023(4) 0.050(4) 0.005(4) 0.001(3) -0.019(3)
C34 0.029(4) 0.025(4) 0.060(5) -0.001(4) 0.006(4) -0.001(4)
C35 0.021(3) 0.023(4) 0.012(3) -0.003(3) -0.001(2) -0.010(3)
C36 0.014(3) 0.037(4) 0.018(3) -0.011(3) 0.003(3) -0.007(3)
C37 0.033(4) 0.027(4) 0.021(4) 0.002(4) -0.003(3) 0.002(4)
C38 0.023(3) 0.024(4) 0.021(3) 0.001(3) 0.001(3) -0.001(3)
C39 0.033(4) 0.032(5) 0.042(4) 0.001(4) -0.002(4) -0.001(4)
C40 0.030(4) 0.034(5) 0.064(6) 0.005(5) -0.009(4) 0.002(4)
C41 0.040(5) 0.020(4) 0.092(7) 0.004(4) -0.007(5) 0.011(4)
C42 0.077(8) 0.015(4) 0.080(7) -0.002(5) -0.004(6) -0.011(5)
C43 0.044(5) 0.023(4) 0.067(6) 0.007(4) -0.006(4) -0.015(4)
C44 0.033(4) 0.026(4) 0.020(3) -0.003(3) -0.004(3) -0.019(3)
C45 0.039(5) 0.021(4) 0.021(4) 0.000(3) 0.001(3) -0.006(4)
C46 0.040(4) 0.025(4) 0.023(4) -0.008(3) -0.007(3) -0.010(4)
C47 0.020(4) 0.036(5) 0.062(5) 0.002(4) -0.001(4) 0.002(3)
C48 0.041(5) 0.039(5) 0.047(5) -0.002(5) -0.010(4) 0.022(4)
C49 0.025(4) 0.068(7) 0.066(6) -0.004(6) -0.011(4) 0.013(5)
C50 0.016(3) 0.046(5) 0.043(5) -0.013(4) -0.001(3) 0.001(4)
N10 0.055(3) 0.087(4) 0.069(3) 0.001(3) -0.0001(19) -0.012(3)

loop_
_atom_type_symbol
_atom_type_description
_atom_type_scat_dispersion_real
_atom_type_scat_dispersion_imag
_atom_type_scat_source
C C 0.0033 0.0016 'International Tables Vol C Tables 4.2.6.8 and 6.1.1.4'
H H 0.0000 0.0000 'International Tables Vol C Tables 4.2.6.8 and 6.1.1.4'
N N 0.0061 0.0033 'International Tables Vol C Tables 4.2.6.8 and 6.1.1.4'
O O 0.0106 0.0060 'International Tables Vol C Tables 4.2.6.8 and 6.1.1.4'
Ni Ni 0.3393 1.1124 'International Tables Vol C Tables 4.2.6.8 and 6.1.1.4'

loop_
_geom_angle_atom_site_label_1
_geom_angle_atom_site_label_2
_geom_angle_atom_site_label_3
_geom_angle
N7 Ni1 O2 172.3(3)
N7 Ni1 N6 78.0(3)
O2 Ni1 N6 107.7(3)
N7 Ni1 O1 88.9(2)
O2 Ni1 O1 86.1(2)
N6 Ni1 O1 87.8(2)
N7 Ni1 N1 103.5(2)
O2 Ni1 N1 81.7(2)
N6 Ni1 N1 93.5(3)
O1 Ni1 N1 167.5(2)
N7 Ni1 N8 77.5(3)
O2 Ni1 N8 96.6(3)
N6 Ni1 N8 155.4(2)
O1 Ni1 N8 90.0(2)
N1 Ni1 N8 93.9(3)
O4 Ni2 N3 172.8(3)
O4 Ni2 N2 96.5(3)
N3 Ni2 N2 78.4(3)
O4 Ni2 N4 106.6(3)
N3 Ni2 N4 78.1(3)
N2 Ni2 N4 156.3(3)
O4 Ni2 N9 86.4(3)
N3 Ni2 N9 88.6(3)
N2 Ni2 N9 90.4(3)
N4 Ni2 N9 85.9(3)
O4 Ni2 N5 79.9(2)
N3 Ni2 N5 105.4(2)
N2 Ni2 N5 95.3(3)
N4 Ni2 N5 94.0(3)
N9 Ni2 N5 165.7(3)
Ni1 O1 H1A 119.8
Ni1 O1 H1B 126.9
H1A O1 H1B 113.3
C1 O2 Ni1 117.9(5)
C26 O4 Ni2 120.0(5)
H6A O6 H6B 95.0
H7A O7 H7B 106.9
H8A O8 H8B 106.8
H9A O9 H9B 106.5
H10A O10 H10B 105.8
H11A O11 H11B 106.2
H12A O12 H12B 107.3
H13A O13 H13B 105.3
H14A O14 H14B 105.8
H15A O15 H15B 99.9
H16A O16 H16B 105.4
H17A O17 H17B 107.6
H18A O18 H18B 107.9
H19A O19 H19B 107.3
H20A O20 H20B 108.0
H21A O21 H21B 105.4
H22A O22 H22B 105.7
H23A O23 H23B 108.5
H24A O24 H24B 107.3
C4 N1 C2 117.5(5)
C4 N1 Ni1 123.7(5)
C2 N1 Ni1 109.0(4)
C4 N1 H1 100.5
C2 N1 H1 100.5
Ni1 N1 H1 100.5
C18 N2 C14 117.5(8)
C18 N2 Ni2 127.7(7)
C14 N2 Ni2 114.8(6)
C20 N3 C13 120.3(7)
C20 N3 Ni2 119.8(5)
C13 N3 Ni2 119.8(5)
C25 N4 C21 117.8(8)
C25 N4 Ni2 127.6(7)
C21 N4 Ni2 114.6(5)
C27 N5 C29 107.4(5)
C27 N5 Ni2 106.1(3)
C29 N5 Ni2 119.5(5)
C27 N5 H5 107.8
C29 N5 H5 107.8
Ni2 N5 H5 107.8
C50 N6 C46 119.7(7)
C50 N6 Ni1 126.5(6)
C46 N6 Ni1 113.7(5)
C38 N7 C45 121.7(7)
C38 N7 Ni1 119.1(5)
C45 N7 Ni1 118.9(6)
C39 N8 C43 119.4(8)
C39 N8 Ni1 113.1(6)
C43 N8 Ni1 127.4(6)
N10 N9 Ni2 120.3(6)
N14 N13 N12 176.4(10)
O2 C1 O3 125.1(8)
O2 C1 C2 120.0(6)
O3 C1 C2 111.1(7)
C3 C2 N1 112.6(6)
C3 C2 C1 113.6(7)
N1 C2 C1 108.5(5)
C3 C2 H2 107.2
N1 C2 H2 107.2
C1 C2 H2 107.2
C2 C3 H3A 109.5
C2 C3 H3B 109.5
H3A C3 H3B 109.5
C2 C3 H3C 109.5
H3A C3 H3C 109.5
H3B C3 H3C 109.5
N1 C4 C5 114.4(6)
N1 C4 H4A 108.7
C5 C4 H4A 108.7
N1 C4 H4B 108.7
C5 C4 H4B 108.7
H4A C4 H4B 107.6
C6 C5 C8 115.0(7)
C6 C5 C4 121.2(8)
C8 C5 C4 123.6(7)
C5 C6 C7 124.4(8)
C5 C6 H6 117.8
C7 C6 H6 117.8
C6 C7 C10 119.4(8)
C6 C7 H7 120.3
C10 C7 H7 120.3
C9 C8 C5 123.3(8)
C9 C8 H8 118.4
C5 C8 H8 118.3
C8 C9 C10 121.2(8)
C8 C9 H9 119.4
C10 C9 H9 119.4
C9 C10 C7 116.4(7)
C9 C10 C11 121.6(7)
C7 C10 C11 122.0(7)
C19 C11 C12 113.8(7)
C19 C11 C10 124.1(7)
C12 C11 C10 122.0(7)
C13 C12 C11 120.5(7)
C13 C12 H12 119.8
C11 C12 H12 119.8
N3 C13 C12 121.5(7)
N3 C13 C14 112.9(7)
C12 C13 C14 125.5(8)
N2 C14 C15 123.4(8)
N2 C14 C13 114.1(7)
C15 C14 C13 122.5(8)
C16 C15 C14 119.2(10)
C16 C15 H15 120.4
C14 C15 H15 120.4
C15 C16 C17 118.4(11)
C15 C16 H16 120.8
C17 C16 H16 120.8
C16 C17 C18 117.5(9)
C16 C17 H17 121.2
C18 C17 H17 121.2
N2 C18 C17 123.6(9)
N2 C18 H18 118.2
C17 C18 H18 118.2
C20 C19 C11 121.5(7)
C20 C19 H19 119.2
C11 C19 H19 119.2
N3 C20 C19 122.3(7)
N3 C20 C21 114.0(7)
C19 C20 C21 123.7(7)
N4 C21 C22 122.0(7)
N4 C21 C20 113.4(7)
C22 C21 C20 124.5(7)
C23 C22 C21 117.8(8)
C23 C22 H22 121.1
C21 C22 H22 121.1
C22 C23 C24 122.9(10)
C22 C23 H23 118.5
C24 C23 H23 118.5
C23 C24 C25 116.4(8)
C23 C24 H24 121.8
C25 C24 H24 121.8
N4 C25 C24 123.0(9)
N4 C25 H25 118.5
C24 C25 H25 118.5
O5 C26 O4 124.7(8)
O5 C26 C27 120.1(7)
O4 C26 C27 113.3(7)
N5 C27 C28 112.5(4)
N5 C27 C26 110.0(4)
C28 C27 C26 108.1(5)
N5 C27 H27 108.7
C28 C27 H27 108.7
C26 C27 H27 108.7
C27 C28 H28A 109.5
C27 C28 H28B 109.5
H28A C28 H28B 109.5
C27 C28 H28C 109.5
H28A C28 H28C 109.5
H28B C28 H28C 109.5
C30 C29 N5 116.0(6)
C30 C29 H29A 108.3
N5 C29 H29A 108.3
C30 C29 H29B 108.3
N5 C29 H29B 108.3
H29A C29 H29B 107.4
C33 C30 C31 119.6(7)
C33 C30 C29 123.2(8)
C31 C30 C29 117.2(7)
C32 C31 C30 118.2(7)
C32 C31 H31 120.9
C30 C31 H31 120.9
C35 C32 C31 123.7(7)
C35 C32 H32 118.2
C31 C32 H32 118.2
C30 C33 C34 120.0(7)
C30 C33 H33 120.0
C34 C33 H33 120.0
C35 C34 C33 121.1(8)
C35 C34 H34 119.4
C33 C34 H34 119.4
C32 C35 C34 117.4(7)
C32 C35 C36 121.0(6)
C34 C35 C36 121.4(7)
C37 C36 C44 119.6(7)
C37 C36 C35 121.3(7)
C44 C36 C35 119.1(7)
C36 C37 C38 120.5(7)
C36 C37 H37 119.7
C38 C37 H37 119.7
N7 C38 C37 119.9(7)
N7 C38 C39 114.9(7)
C37 C38 C39 125.2(8)
N8 C39 C40 119.6(9)
N8 C39 C38 115.3(8)
C40 C39 C38 125.0(8)
C39 C40 C41 119.3(9)
C39 C40 H40 120.4
C41 C40 H40 120.4
C42 C41 C40 120.0(9)
C42 C41 H41 120.0
C40 C41 H41 120.0
C41 C42 C43 119.4(8)
C41 C42 H42 120.3
C43 C42 H42 120.3
C42 C43 N8 121.8(8)
C42 C43 H43 119.1
N8 C43 H43 119.1
C36 C44 C45 118.6(7)
C36 C44 H44 120.7
C45 C44 H44 120.7
N7 C45 C44 119.5(8)
N7 C45 C46 113.1(7)
C44 C45 C46 127.4(8)
N6 C46 C47 120.9(8)
N6 C46 C45 116.3(7)
C47 C46 C45 122.8(7)
C46 C47 C48 120.1(8)
C46 C47 H47 120.0
C48 C47 H47 120.0
C49 C48 C47 116.5(8)
C49 C48 H48 121.8
C47 C48 H48 121.8
C50 C49 C48 121.0(8)
C50 C49 H49 119.5
C48 C49 H49 119.5
N6 C50 C49 121.6(8)
N6 C50 H50 119.2
C49 C50 H50 119.2
N9 N10 N11 175.9(7)

loop_
_geom_bond_atom_site_label_1
_geom_bond_atom_site_label_2
_geom_bond_distance
Ni1 N7 1.996(6)
Ni1 O2 2.023(5)
Ni1 N6 2.094(7)
Ni1 O1 2.113(4)
Ni1 N1 2.136(5)
Ni1 N8 2.143(7)
Ni2 O4 1.967(6)
Ni2 N3 1.980(6)
Ni2 N2 2.087(8)
Ni2 N4 2.101(8)
Ni2 N9 2.125(8)
Ni2 N5 2.188(5)
O1 H1A 0.8776
O1 H1B 0.8737
O2 C1 1.227(9)
O3 C1 1.243(10)
O4 C26 1.280(9)
O5 C26 1.211(9)
O6 H6A 0.9712
O6 H6B 1.0126
O7 H7A 0.8662
O7 H7B 0.8634
O8 H8A 0.8665
O8 H8B 0.8634
O9 H9A 0.8618
O9 H9B 0.8759
O10 H10A 0.8660
O10 H10B 0.8682
O11 H11A 0.8620
O11 H11B 0.8920
O12 H12A 0.8636
O12 H12B 0.8621
O13 H13A 0.8694
O13 H13B 0.8678
O14 H14A 0.8730
O14 H14B 0.8682
O15 H15A 0.9613
O15 H15B 0.8547
O16 H16A 0.8668
O16 H16B 0.8809
O17 H17A 0.8618
O17 H17B 0.8619
O18 H18A 0.8602
O18 H18B 0.8579
O19 H19A 0.8586
O19 H19B 0.8649
O20 H20A 0.8654
O20 H20B 0.8606
O21 H21A 0.8713
O21 H21B 0.8717
O22 H22A 0.8661
O22 H22B 0.8732
O23 H23A 0.8557
O23 H23B 0.8764
O24 H24A 0.8612
O24 H24B 0.8691
N1 C4 1.459(10)
N1 C2 1.529(9)
N1 H1 0.9100
N2 C18 1.289(11)
N2 C14 1.352(9)
N3 C20 1.308(10)
N3 C13 1.336(10)
N4 C25 1.315(11)
N4 C21 1.340(10)
N5 C27 1.469(7)
N5 C29 1.505(10)
N5 H5 0.9100
N6 C50 1.346(9)
N6 C46 1.354(9)
N7 C38 1.319(9)
N7 C45 1.356(10)
N8 C39 1.336(10)
N8 C43 1.370(10)
N9 N10 1.314(9)
N11 N10 1.393(9)
N12 N13 1.423(11)
N13 N14 1.310(11)
C1 C2 1.562(10)
C2 C3 1.519(8)
C2 H2 0.9800
C3 H3A 0.9600
C3 H3B 0.9600
C3 H3C 0.9600
C4 C5 1.519(10)
C4 H4A 0.9700
C4 H4B 0.9700
C5 C6 1.337(12)
C5 C8 1.415(10)
C6 C7 1.348(11)
C6 H6 0.9300
C7 C10 1.408(9)
C7 H7 0.9300
C8 C9 1.296(10)
C8 H8 0.9300
C9 C10 1.398(11)
C9 H9 0.9300
C10 C11 1.452(10)
C11 C19 1.425(9)
C11 C12 1.429(10)
C12 C13 1.375(10)
C12 H12 0.9300
C13 C14 1.498(11)
C14 C15 1.381(12)
C15 C16 1.351(14)
C15 H15 0.9300
C16 C17 1.411(14)
C16 H16 0.9300
C17 C18 1.413(13)
C17 H17 0.9300
C18 H18 0.9300
C19 C20 1.353(10)
C19 H19 0.9300
C20 C21 1.508(9)
C21 C22 1.400(11)
C22 C23 1.313(11)
C22 H22 0.9300
C23 C24 1.355(13)
C23 H23 0.9300
C24 C25 1.399(13)
C24 H24 0.9300
C25 H25 0.9300
C26 C27 1.535(9)
C27 C28 1.535(7)
C27 H27 0.9800
C28 H28A 0.9600
C28 H28B 0.9600
C28 H28C 0.9600
C29 C30 1.486(10)
C29 H29A 0.9700
C29 H29B 0.9700
C30 C33 1.347(11)
C30 C31 1.419(11)
C31 C32 1.418(9)
C31 H31 0.9300
C32 C35 1.348(10)
C32 H32 0.9300
C33 C34 1.450(10)
C33 H33 0.9300
C34 C35 1.386(11)
C34 H34 0.9300
C35 C36 1.495(9)
C36 C37 1.359(11)
C36 C44 1.379(10)
C37 C38 1.380(10)
C37 H37 0.9300
C38 C39 1.466(12)
C39 C40 1.379(12)
C40 C41 1.402(12)
C40 H40 0.9300
C41 C42 1.324(13)
C41 H41 0.9300
C42 C43 1.354(13)
C42 H42 0.9300
C43 H43 0.9300
C44 C45 1.399(10)
C44 H44 0.9300
C45 C46 1.442(11)
C46 C47 1.365(12)
C47 C48 1.425(10)
C47 H47 0.9300
C48 C49 1.386(13)
C48 H48 0.9300
C49 C50 1.355(13)
C49 H49 0.9300
C50 H50 0.9300

loop_
_geom_hbond_atom_site_label_D
_geom_hbond_atom_site_label_H
_geom_hbond_atom_site_label_A
_geom_hbond_distance_DH
_geom_hbond_distance_HA
_geom_hbond_distance_DA
_geom_hbond_angle_DHA
_geom_hbond_site_symmetry_A
O6 H6B O7 1.01 1.76 2.770(9) 173.3 .
O7 H7A O8 0.87 1.87 2.703(10) 159.4 .
O8 H8B O9 0.86 2.00 2.811(11) 156.3 .
O8 H8A O10 0.87 2.01 2.867(11) 170.6 .
O10 H10B O11 0.87 2.01 2.855(12) 163.4 .
O10 H10A O24 0.87 1.96 2.817(10) 167.9 .
O11 H11B N14 0.89 1.90 2.770(9) 165.9 .
O12 H12A O10 0.86 1.99 2.840(12) 170.1 .
O12 H12B O17 0.86 1.94 2.767(13) 159.5 .
O13 H13A O12 0.87 2.06 2.730(13) 133.2 .
O14 H14A O13 0.87 2.14 2.877(13) 141.8 .
O14 H14B O15 0.87 1.94 2.679(12) 142.4 .
O16 H16A O12 0.87 1.90 2.702(12) 154.1 .
O16 H16B N14 0.88 1.88 2.759(10) 174.4 .
O17 H17B O18 0.86 1.97 2.745(11) 148.9 .
O18 H18A O20 0.86 2.16 2.817(11) 133.0 .
O19 H19A O16 0.86 2.11 2.841(10) 142.4 .
O20 H20B O19 0.86 2.08 2.790(11) 138.9 .
O21 H21A O23 0.87 1.93 2.777(14) 163.6 .
O22 H22A O15 0.87 2.19 2.875(11) 136.1 .
O22 H22B O21 0.87 1.95 2.800(13) 165.7 .
O23 H23A O17 0.86 2.23 2.843(11) 128.3 .
O24 H24B O13 0.87 2.10 2.787(10) 135.7 .
O6 H6A N11 0.97 1.91 2.803(11) 152.2 1_564
O7 H7B O22 0.86 1.90 2.748(11) 165.6 4_655
O9 H9B O9 0.88 2.58 2.826(17) 97.4 2_755
O9 H9A O6 0.86 1.93 2.744(11) 157.9 2_755
O15 H15A O24 0.96 2.16 2.775(10) 120.5 4_645
O17 H17A O5 0.86 1.89 2.681(9) 152.3 1_565
O18 H18B O4 0.86 2.15 2.850(9) 138.9 1_565
O19 H19B N12 0.86 1.98 2.734(11) 145.2 2_756
O20 H20A O22 0.87 2.15 2.832(10) 135.7 4_656
O21 H21B O18 0.87 1.99 2.845(12) 168.4 4_646
O23 H23B N9 0.88 1.81 2.657(12) 160.8 4_656
O24 H24A O2 0.86 1.94 2.783(8) 166.2 2_755
N1 H1 O19 0.91 2.32 3.155(10) 153.3 2_756
O1 H1A O14 0.88 1.85 2.729(10) 179.8 2_755
O1 H1B O11 0.87 1.76 2.630(8) 175.9 2_755
N5 H5 O8 0.91 2.22 3.129(10) 176.9 1_545

loop_
_geom_torsion_atom_site_label_1
_geom_torsion_atom_site_label_2
_geom_torsion_atom_site_label_3
_geom_torsion_atom_site_label_4
_geom_torsion
N7 Ni1 O2 C1 134.6(19)
N6 Ni1 O2 C1 -89.2(7)
O1 Ni1 O2 C1 -175.6(7)
N1 Ni1 O2 C1 1.8(6)
N8 Ni1 O2 C1 94.8(6)
N3 Ni2 O4 C26 -134(2)
N2 Ni2 O4 C26 -89.4(7)
N4 Ni2 O4 C26 96.0(7)
N9 Ni2 O4 C26 -179.4(8)
N5 Ni2 O4 C26 4.9(7)
N7 Ni1 N1 C4 49.8(6)
O2 Ni1 N1 C4 -136.0(6)
N6 Ni1 N1 C4 -28.6(5)
O1 Ni1 N1 C4 -124.0(11)
N8 Ni1 N1 C4 127.9(5)
N7 Ni1 N1 C2 -165.4(4)
O2 Ni1 N1 C2 8.8(4)
N6 Ni1 N1 C2 116.1(4)
O1 Ni1 N1 C2 20.8(14)
N8 Ni1 N1 C2 -87.4(4)
O4 Ni2 N2 C18 7.2(9)
N3 Ni2 N2 C18 -177.9(9)
N4 Ni2 N2 C18 174.2(7)
N9 Ni2 N2 C18 93.6(9)
N5 Ni2 N2 C18 -73.2(9)
O4 Ni2 N2 C14 -175.6(6)
N3 Ni2 N2 C14 -0.8(5)
N4 Ni2 N2 C14 -8.6(11)
N9 Ni2 N2 C14 -89.2(6)
N5 Ni2 N2 C14 103.9(6)
O4 Ni2 N3 C20 -132(2)
N2 Ni2 N3 C20 -177.4(7)
N4 Ni2 N3 C20 -0.6(6)
N9 Ni2 N3 C20 -86.7(7)
N5 Ni2 N3 C20 90.3(6)
O4 Ni2 N3 C13 46(2)
N2 Ni2 N3 C13 0.1(6)
N4 Ni2 N3 C13 176.9(6)
N9 Ni2 N3 C13 90.8(6)
N5 Ni2 N3 C13 -92.2(6)
O4 Ni2 N4 C25 -5.9(8)
N3 Ni2 N4 C25 179.7(8)
N2 Ni2 N4 C25 -172.4(7)
N9 Ni2 N4 C25 -90.8(8)
N5 Ni2 N4 C25 74.8(8)
O4 Ni2 N4 C21 175.0(5)
N3 Ni2 N4 C21 0.6(5)
N2 Ni2 N4 C21 8.5(10)
N9 Ni2 N4 C21 90.1(6)
N5 Ni2 N4 C21 -104.3(5)
O4 Ni2 N5 C27 15.5(4)
N3 Ni2 N5 C27 -169.4(4)
N2 Ni2 N5 C27 111.2(4)
N4 Ni2 N5 C27 -90.6(4)
N9 Ni2 N5 C27 -1.7(16)
O4 Ni2 N5 C29 136.9(6)
N3 Ni2 N5 C29 -48.0(6)
N2 Ni2 N5 C29 -127.4(6)
N4 Ni2 N5 C29 30.7(6)
N9 Ni2 N5 C29 119.6(14)
N7 Ni1 N6 C50 179.1(7)
O2 Ni1 N6 C50 4.6(7)
O1 Ni1 N6 C50 89.8(6)
N1 Ni1 N6 C50 -77.8(7)
N8 Ni1 N6 C50 175.0(6)
N7 Ni1 N6 C46 1.9(5)
O2 Ni1 N6 C46 -172.6(5)
O1 Ni1 N6 C46 -87.4(5)
N1 Ni1 N6 C46 105.0(5)
N8 Ni1 N6 C46 -2.2(9)
O2 Ni1 N7 C38 -38(2)
N6 Ni1 N7 C38 -175.5(6)
O1 Ni1 N7 C38 -87.6(6)
N1 Ni1 N7 C38 93.8(6)
N8 Ni1 N7 C38 2.7(5)
O2 Ni1 N7 C45 135.6(19)
N6 Ni1 N7 C45 -2.0(6)
O1 Ni1 N7 C45 85.9(6)
N1 Ni1 N7 C45 -92.8(6)
N8 Ni1 N7 C45 176.2(7)
N7 Ni1 N8 C39 -1.7(5)
O2 Ni1 N8 C39 173.3(6)
N6 Ni1 N8 C39 2.4(10)
O1 Ni1 N8 C39 87.1(6)
N1 Ni1 N8 C39 -104.7(6)
N7 Ni1 N8 C43 -176.6(8)
O2 Ni1 N8 C43 -1.6(8)
N6 Ni1 N8 C43 -172.4(7)
O1 Ni1 N8 C43 -87.7(8)
N1 Ni1 N8 C43 80.4(8)
O4 Ni2 N9 N10 110.4(8)
N3 Ni2 N9 N10 -64.5(7)
N2 Ni2 N9 N10 13.8(8)
N4 Ni2 N9 N10 -142.7(8)
N5 Ni2 N9 N10 127.4(11)
Ni1 O2 C1 O3 -168.3(7)
Ni1 O2 C1 C2 -12.6(9)
C4 N1 C2 C3 4.8(8)
Ni1 N1 C2 C3 -142.4(5)
C4 N1 C2 C1 131.5(7)
Ni1 N1 C2 C1 -15.7(5)
O2 C1 C2 C3 145.5(8)
O3 C1 C2 C3 -55.7(8)
O2 C1 C2 N1 19.4(9)
O3 C1 C2 N1 178.2(7)
C2 N1 C4 C5 161.7(6)
Ni1 N1 C4 C5 -56.2(8)
N1 C4 C5 C6 134.8(8)
N1 C4 C5 C8 -50.8(10)
C8 C5 C6 C7 2.6(13)
C4 C5 C6 C7 177.4(7)
C5 C6 C7 C10 1.9(13)
C6 C5 C8 C9 -3.7(12)
C4 C5 C8 C9 -178.4(7)
C5 C8 C9 C10 0.2(13)
C8 C9 C10 C7 4.4(13)
C8 C9 C10 C11 -177.0(7)
C6 C7 C10 C9 -5.3(12)
C6 C7 C10 C11 176.0(7)
C9 C10 C11 C19 5.1(12)
C7 C10 C11 C19 -176.3(7)
C9 C10 C11 C12 -177.5(7)
C7 C10 C11 C12 1.1(12)
C19 C11 C12 C13 2.5(11)
C10 C11 C12 C13 -175.1(7)
C20 N3 C13 C12 0.6(12)
Ni2 N3 C13 C12 -176.9(6)
C20 N3 C13 C14 178.0(7)
Ni2 N3 C13 C14 0.4(9)
C11 C12 C13 N3 -2.2(12)
C11 C12 C13 C14 -179.2(7)
C18 N2 C14 C15 -2.6(13)
Ni2 N2 C14 C15 179.9(7)
C18 N2 C14 C13 178.6(9)
Ni2 N2 C14 C13 1.2(9)
N3 C13 C14 N2 -1.1(10)
C12 C13 C14 N2 176.1(7)
N3 C13 C14 C15 -179.8(8)
C12 C13 C14 C15 -2.6(14)
N2 C14 C15 C16 -3.7(15)
C13 C14 C15 C16 175.0(10)
C14 C15 C16 C17 6.1(18)
C15 C16 C17 C18 -2.7(18)
C14 N2 C18 C17 6.3(15)
Ni2 N2 C18 C17 -176.6(8)
C16 C17 C18 N2 -3.7(17)
C12 C11 C19 C20 -1.6(10)
C10 C11 C19 C20 176.0(7)
C13 N3 C20 C19 0.4(12)
Ni2 N3 C20 C19 177.9(5)
C13 N3 C20 C21 -177.0(6)
Ni2 N3 C20 C21 0.5(9)
C11 C19 C20 N3 0.2(12)
C11 C19 C20 C21 177.3(7)
C25 N4 C21 C22 2.5(11)
Ni2 N4 C21 C22 -178.3(6)
C25 N4 C21 C20 -179.7(7)
Ni2 N4 C21 C20 -0.6(8)
N3 C20 C21 N4 0.1(10)
C19 C20 C21 N4 -177.3(7)
N3 C20 C21 C22 177.7(8)
C19 C20 C21 C22 0.4(12)
N4 C21 C22 C23 -2.0(13)
C20 C21 C22 C23 -179.5(8)
C21 C22 C23 C24 1.5(14)
C22 C23 C24 C25 -1.6(15)
C21 N4 C25 C24 -2.6(14)
Ni2 N4 C25 C24 178.4(7)
C23 C24 C25 N4 2.1(15)
Ni2 O4 C26 O5 172.0(8)
Ni2 O4 C26 C27 -23.9(10)
C29 N5 C27 C28 80.5(7)
Ni2 N5 C27 C28 -150.7(4)
C29 N5 C27 C26 -159.0(6)
Ni2 N5 C27 C26 -30.2(6)
O5 C26 C27 N5 -158.4(8)
O4 C26 C27 N5 36.7(9)
O5 C26 C27 C28 -35.2(10)
O4 C26 C27 C28 159.9(6)
C27 N5 C29 C30 179.6(6)
Ni2 N5 C29 C30 58.9(9)
N5 C29 C30 C33 43.5(11)
N5 C29 C30 C31 -137.1(8)
C33 C30 C31 C32 -1.8(12)
C29 C30 C31 C32 178.7(7)
C30 C31 C32 C35 1.2(12)
C31 C30 C33 C34 2.3(12)
C29 C30 C33 C34 -178.2(7)
C30 C33 C34 C35 -2.2(13)
C31 C32 C35 C34 -1.1(12)
C31 C32 C35 C36 -176.4(7)
C33 C34 C35 C32 1.5(12)
C33 C34 C35 C36 176.8(6)
C32 C35 C36 C37 -5.7(10)
C34 C35 C36 C37 179.2(7)
C32 C35 C36 C44 174.2(6)
C34 C35 C36 C44 -0.9(11)
C44 C36 C37 C38 -1.7(11)
C35 C36 C37 C38 178.2(6)
C45 N7 C38 C37 4.6(11)
Ni1 N7 C38 C37 177.9(5)
C45 N7 C38 C39 -176.5(7)
Ni1 N7 C38 C39 -3.2(9)
C36 C37 C38 N7 -0.8(11)
C36 C37 C38 C39 -179.6(7)
C43 N8 C39 C40 -3.3(13)
Ni1 N8 C39 C40 -178.6(7)
C43 N8 C39 C38 175.9(8)
Ni1 N8 C39 C38 0.6(9)
N7 C38 C39 N8 1.6(11)
C37 C38 C39 N8 -179.7(7)
N7 C38 C39 C40 -179.2(8)
C37 C38 C39 C40 -0.5(14)
N8 C39 C40 C41 -2.7(14)
C38 C39 C40 C41 178.1(9)
C39 C40 C41 C42 5.5(17)
C40 C41 C42 C43 -2.0(18)
C41 C42 C43 N8 -4.3(17)
C39 N8 C43 C42 7.0(15)
Ni1 N8 C43 C42 -178.4(8)
C37 C36 C44 C45 0.6(10)
C35 C36 C44 C45 -179.3(6)
C38 N7 C45 C44 -5.8(12)
Ni1 N7 C45 C44 -179.1(5)
C38 N7 C45 C46 175.1(6)
Ni1 N7 C45 C46 1.8(9)
C36 C44 C45 N7 3.1(11)
C36 C44 C45 C46 -177.9(7)
C50 N6 C46 C47 2.1(11)
Ni1 N6 C46 C47 179.6(6)
C50 N6 C46 C45 -179.0(7)
Ni1 N6 C46 C45 -1.6(8)
N7 C45 C46 N6 0.0(10)
C44 C45 C46 N6 -179.1(7)
N7 C45 C46 C47 178.8(8)
C44 C45 C46 C47 -0.3(13)
N6 C46 C47 C48 -2.9(13)
C45 C46 C47 C48 178.4(7)
C46 C47 C48 C49 3.9(13)
C47 C48 C49 C50 -4.4(14)
C46 N6 C50 C49 -2.6(13)
Ni1 N6 C50 C49 -179.7(7)
C48 C49 C50 N6 3.9(15)
Ni2 N9 N10 N11 -136(12)
